data_4077221
loop_
_publ_author_name
'Bennett, Martin A.'
'Hockless, David C. R.'
'Rae, A. David'
'Welling, Lee L.'
'Willis, Anthony C.'

_publ_section_title
;
 Carbon&#x2212;Carbon Coupling in Dinuclear Cycloaurated Complexes
 Containing Bridging 2-(Diphenylphosphino)phenyl or
 2-(Diethylphosphino)phenyl. Role of the Axial Ligand and the Fine Balance
 between Gold(II)&#x2212;Gold(II) and Gold(I)&#x2212;Gold(III)
;
_journal_issue 1
_journal_name_full Organometallics
_journal_page_first 79
_journal_paper_doi 10.1021/om000773w
_journal_volume 20
_journal_year 2001
_chemical_formula_moiety 'C32 H28 Au2 F10 P2 '
_chemical_formula_sum 'C32 H28 Au2 F10 P2'
_chemical_formula_weight 1058.44
_space_group_IT_number 15
_symmetry_cell_setting monoclinic
_symmetry_Int_Tables_number 15
_symmetry_space_group_name_Hall '-C 2yc'
_symmetry_space_group_name_H-M 'C 1 2/c 1'
_audit_creation_date 1999-11-15
_audit_creation_method 'by teXsan v1.8'
_audit_update_record
;
2000-09-28 - Report on C32 H28 Au2 F10 P2
             by Anthony C. Willis
             for Lee L. Welling and Martin A. Bennett
2000-09-29 - passes checkcif tests with minor warnings
         (see _diffrn_measurement_device_details and _refine_special_details)

;
_cell_angle_alpha 90
_cell_angle_beta 90.314(6)
_cell_angle_gamma 90
_cell_formula_units_Z 4
_cell_length_a 18.403(1)
_cell_length_b 8.322(2)
_cell_length_c 22.104(2)
_cell_measurement_reflns_used 25
_cell_measurement_temperature 296.2
_cell_measurement_theta_max 54.9
_cell_measurement_theta_min 49.3
_cell_volume 3385.2(9)
_computing_cell_refinement 'MSC/AFC Diffractometer Control'
_computing_data_collection 'MSC/AFC Diffractometer Control'
_computing_data_reduction 'teXsan (MSC, 1992-1997)'
_computing_publication_material 'teXsan (MSC, 1992-1997)'
_computing_structure_refinement 'teXsan (MSC, 1992-1997)'
_computing_structure_solution
;
SIR92 (Altomare, et. al. 1994)
;
_diffrn_ambient_temperature 296.2
_diffrn_measurement_device_details
;
Rigaku AFC6R diffractometer with extended arm and
evacuated collimator and beam tunnel.
Data cannot be collected beyond \y 60 deg in this configuration.
;
_diffrn_measurement_device_type 'Rigaku AFC6R'
_diffrn_measurement_method \w-2\q
_diffrn_orient_matrix_UB_11 -0.02451
_diffrn_orient_matrix_UB_12 0.03176
_diffrn_orient_matrix_UB_13 -0.03868
_diffrn_orient_matrix_UB_21 -0.04553
_diffrn_orient_matrix_UB_22 0.02450
_diffrn_orient_matrix_UB_23 0.02270
_diffrn_orient_matrix_UB_31 0.01672
_diffrn_orient_matrix_UB_32 0.11327
_diffrn_orient_matrix_UB_33 0.00593
_diffrn_radiation_detector 'scintillation counter'
_diffrn_radiation_monochromator graphite
_diffrn_radiation_source 'Rigaku rotating anode'
_diffrn_radiation_type 'Cu K\a'
_diffrn_radiation_wavelength 1.5418
_diffrn_reflns_av_R_equivalents 0.02438
_diffrn_reflns_av_sigmaI/netI 0.110
_diffrn_reflns_limit_h_max 20
_diffrn_reflns_limit_h_min 0
_diffrn_reflns_limit_k_max 9
_diffrn_reflns_limit_k_min 0
_diffrn_reflns_limit_l_max 24
_diffrn_reflns_limit_l_min -24
_diffrn_reflns_number 3150
_diffrn_reflns_reduction_process 'Lp corrections applied'
_diffrn_reflns_theta_max 60.06
_diffrn_reflns_theta_min 2.00
_diffrn_standards_decay_% -0.40
_diffrn_standards_interval_count 150
_diffrn_standards_number 3
_exptl_absorpt_coefficient_mu 17.916
_exptl_absorpt_correction_T_max 0.354
_exptl_absorpt_correction_T_min 0.103
_exptl_absorpt_correction_type analytical
_exptl_absorpt_process_details
;
analytical (de Meulenaer & Tompa, 1965)
;
_exptl_crystal_colour colourless
_exptl_crystal_density_diffrn 2.077
_exptl_crystal_density_meas ?
_exptl_crystal_description needle
_exptl_crystal_F_000 1992.00
_exptl_crystal_size_max 0.44
_exptl_crystal_size_mid 0.08
_exptl_crystal_size_min 0.07
_refine_diff_density_max 0.73
_refine_diff_density_min -0.61
_refine_ls_extinction_method none
_refine_ls_goodness_of_fit_all 1.352
_refine_ls_goodness_of_fit_ref 1.448
_refine_ls_hydrogen_treatment noref
_refine_ls_matrix_type full
_refine_ls_number_constraints 0
_refine_ls_number_parameters 208
_refine_ls_number_reflns 1829
_refine_ls_number_restraints 0
_refine_ls_R_factor_all 0.0529
_refine_ls_R_factor_gt 0.0294
_refine_ls_shift/su_max 0.0253
_refine_ls_shift/su_mean 0.0021
_refine_ls_structure_factor_coef F
_refine_ls_weighting_details 'w = 1/[\s^2^(Fo) + 0.00022|Fo|^2^]'
_refine_ls_weighting_scheme sigma
_refine_ls_wR_factor_all 0.0391
_refine_ls_wR_factor_ref 0.0350
_reflns_number_gt 1829
_reflns_number_total 2527
_reflns_threshold_expression I>2.00\s(I)
_cod_data_source_file om000773w.cif
_cod_data_source_block llw17
_cod_depositor_comments
;
The following automatic conversions were performed:

'_exptl_crystal_density_meas' value 'not measured' was changed to '?'
- the value is perceived as not measured.

Automatic conversion script
Id: cif_fix_values 3008 2015-01-20 13:52:24Z robertas 
;
_cod_original_cell_volume 3384.9(7)
_cod_original_sg_symbol_H-M 'C 2/c      '
_cod_original_formula_sum 'C32 H28 Au2 F10 P2 '
_cod_database_code 4077221

loop_
_symmetry_equiv_pos_as_xyz
'   +x,   +y,   +z'
'   -x,   +y,1/2-z'
'   -x,   -y,   -z'
'   +x,   -y,1/2+z'
'   1/2+x,   1/2+y,   +z'
'   1/2-x,   1/2+y,   1/2-z'
'   1/2-x,   1/2-y,   -z'
'   1/2+x,   1/2-y,   1/2+z'

loop_
_atom_site_label
_atom_site_fract_x
_atom_site_fract_y
_atom_site_fract_z
_atom_site_U_iso_or_equiv
_atom_site_occupancy
_atom_site_adp_type
_atom_site_calc_flag
Au(1) -0.02934(2) 0.12251(5) 0.13141(1) 0.0731(1) 1.000 Uani d
P(1) -0.1130(1) 0.1478(3) 0.2059(1) 0.0884(9) 1.000 Uani d
F(1) -0.0187(4) 0.3240(9) 0.0121(3) 0.124(3) 1.000 Uani d
F(2) 0.0798(5) 0.338(1) -0.0761(3) 0.155(3) 1.000 Uani d
F(3) 0.1945(3) 0.140(1) -0.0761(3) 0.167(3) 1.000 Uani d
F(4) 0.2081(4) -0.086(1) 0.0119(3) 0.193(4) 1.000 Uani d
F(5) 0.1106(4) -0.102(1) 0.1017(3) 0.138(3) 1.000 Uani d
C(1) -0.0945(4) 0.287(1) 0.2673(3) 0.062(2) 1.000 Uani d
C(2) -0.0305(4) 0.374(1) 0.2731(3) 0.064(2) 1.000 Uani d
C(3) -0.0221(5) 0.480(1) 0.3223(4) 0.073(3) 1.000 Uani d
C(4) -0.0752(6) 0.500(1) 0.3650(4) 0.082(3) 1.000 Uani d
C(5) -0.1381(5) 0.414(1) 0.3594(4) 0.083(3) 1.000 Uani d
C(6) -0.1477(4) 0.309(1) 0.3121(4) 0.075(3) 1.000 Uani d
C(7) -0.1999(6) 0.215(2) 0.1758(6) 0.131(5) 1.000 Uani d
C(8) -0.1943(8) 0.372(3) 0.1455(6) 0.183(8) 1.000 Uani d
C(9) -0.133(1) -0.039(2) 0.2457(9) 0.198(8) 1.000 Uani d
C(10) -0.114(1) -0.174(2) 0.2307(9) 0.197(8) 1.000 Uani d
C(11) 0.0428(4) 0.110(1) 0.0609(4) 0.071(3) 1.000 Uani d
C(12) 0.0387(5) 0.220(1) 0.0143(4) 0.082(3) 1.000 Uani d
C(13) 0.0877(7) 0.230(2) -0.0305(4) 0.100(4) 1.000 Uani d
C(14) 0.1442(6) 0.134(2) -0.0315(4) 0.111(4) 1.000 Uani d
C(15) 0.1519(5) 0.011(2) 0.0126(5) 0.110(4) 1.000 Uani d
C(16) 0.1000(5) 0.008(1) 0.0579(4) 0.087(4) 1.000 Uani d
H(1) 0.0217 0.5396 0.3260 0.087 1.000 Uiso c
H(2) -0.0683 0.5714 0.3980 0.098 1.000 Uiso c
H(3) -0.1756 0.4267 0.3884 0.099 1.000 Uiso c
H(4) -0.1915 0.2488 0.3096 0.090 1.000 Uiso c
H(5) -0.2170 0.1375 0.1474 0.157 1.000 Uiso c
H(6) -0.2336 0.2229 0.2081 0.157 1.000 Uiso c
H(7) -0.1780 0.4504 0.1738 0.220 1.000 Uiso c
H(8) -0.1606 0.3651 0.1132 0.220 1.000 Uiso c
H(9) -0.2405 0.4025 0.1301 0.220 1.000 Uiso c
H(10) -0.1144 -0.0246 0.2853 0.238 1.000 Uiso c
H(11) -0.1850 -0.0435 0.2473 0.238 1.000 Uiso c
H(12) -0.1308 -0.2493 0.2598 0.237 1.000 Uiso c
H(13) -0.1348 -0.1990 0.1923 0.237 1.000 Uiso c
H(14) -0.0629 -0.1776 0.2284 0.237 1.000 Uiso c

loop_
_atom_site_aniso_label
_atom_site_aniso_U_11
_atom_site_aniso_U_22
_atom_site_aniso_U_33
_atom_site_aniso_U_12
_atom_site_aniso_U_13
_atom_site_aniso_U_23
Au(1) 0.0579(2) 0.0849(3) 0.0767(2) -0.0122(2) 0.0207(2) -0.0188(2)
P(1) 0.065(1) 0.094(2) 0.107(2) -0.020(1) 0.039(1) -0.027(2)
F(1) 0.129(5) 0.132(6) 0.111(5) 0.040(5) 0.023(4) 0.008(4)
F(2) 0.193(8) 0.182(8) 0.091(4) 0.014(6) 0.042(5) 0.029(5)
F(3) 0.100(4) 0.31(1) 0.092(4) 0.005(6) 0.049(4) -0.022(6)
F(4) 0.132(6) 0.32(1) 0.125(5) 0.132(7) 0.019(5) -0.020(7)
F(5) 0.152(6) 0.158(7) 0.105(5) 0.057(5) 0.022(4) 0.006(5)
C(1) 0.049(4) 0.076(6) 0.061(5) 0.009(4) 0.016(3) 0.001(4)
C(2) 0.066(5) 0.066(5) 0.059(4) 0.017(5) 0.019(4) 0.014(4)
C(3) 0.077(6) 0.068(6) 0.073(5) 0.002(5) 0.012(4) -0.001(5)
C(4) 0.086(6) 0.099(8) 0.061(5) 0.024(6) 0.018(5) 0.002(5)
C(5) 0.080(6) 0.110(9) 0.059(5) 0.037(6) 0.019(4) 0.005(5)
C(6) 0.055(5) 0.092(7) 0.077(5) 0.009(5) 0.016(4) 0.002(5)
C(7) 0.056(6) 0.22(2) 0.12(1) -0.031(8) 0.017(6) -0.07(1)
C(8) 0.094(9) 0.36(3) 0.096(9) 0.09(1) 0.003(7) 0.02(1)
C(9) 0.24(2) 0.07(1) 0.29(2) -0.05(1) 0.20(2) -0.03(1)
C(10) 0.23(2) 0.13(1) 0.24(2) 0.08(1) 0.14(2) 0.10(1)
C(11) 0.056(4) 0.092(7) 0.065(5) -0.014(5) 0.009(4) -0.020(5)
C(12) 0.069(6) 0.103(8) 0.074(6) 0.000(6) 0.014(5) -0.019(6)
C(13) 0.105(8) 0.13(1) 0.064(6) 0.000(8) 0.023(6) -0.007(6)
C(14) 0.074(6) 0.19(1) 0.067(6) -0.001(8) 0.016(5) -0.030(8)
C(15) 0.070(6) 0.18(1) 0.077(7) 0.043(7) -0.008(5) -0.036(8)
C(16) 0.073(6) 0.117(9) 0.071(6) 0.014(6) 0.008(5) -0.014(6)

loop_
_atom_type_symbol
_atom_type_oxidation_number
_atom_type_number_in_cell
_atom_type_scat_dispersion_real
_atom_type_scat_dispersion_imag
_atom_type_scat_source
C 0 128 0.017 0.009
;International Tables for Crystallography
(1992, Vol. C, Tables 4.2.6.8 and 6.1.1.1)
;
H 0 112 0.000 0.000
;International Tables for Crystallography
(1992, Vol. C, Table 6.1.1.2)
;
Au 0 8 -5.096 7.297
;International Tables for Crystallography
(1992, Vol. C, Tables 4.2.6.8 and 6.1.1.1)
;
F 0 40 0.069 0.053
;International Tables for Crystallography
(1992, Vol. C, Tables 4.2.6.8 and 6.1.1.1)
;
P 0 8 0.283 0.434
;International Tables for Crystallography
(1992, Vol. C, Tables 4.2.6.8 and 6.1.1.1)
;

loop_
_geom_angle_atom_site_label_1
_geom_angle_atom_site_label_2
_geom_angle_atom_site_label_3
_geom_angle
_geom_angle_site_symmetry_1
_geom_angle_site_symmetry_3
_geom_angle_publ_flag
P(1) Au(1) C(11) 176.5(3) . . yes
Au(1) P(1) C(1) 118.4(3) . . yes
Au(1) P(1) C(7) 111.2(4) . . yes
Au(1) P(1) C(9) 114.4(4) . . yes
C(1) P(1) C(7) 103.9(5) . . yes
C(1) P(1) C(9) 102.9(6) . . yes
C(7) P(1) C(9) 104.7(8) . . yes
P(1) C(1) C(2) 123.9(6) . . yes
P(1) C(1) C(6) 118.6(7) . . yes
C(2) C(1) C(6) 117.4(8) . . yes
C(1) C(2) C(2) 124.5(7) . 2 yes
C(1) C(2) C(3) 119.2(7) . . yes
C(2) C(2) C(3) 116.2(7) 2 . yes
C(2) C(3) C(4) 122.1(9) . . yes
C(2) C(3) H(1) 118.9 . . no
C(4) C(3) H(1) 118.9 . . no
C(3) C(4) C(5) 118.7(9) . . yes
C(3) C(4) H(2) 120.6 . . no
C(5) C(4) H(2) 120.6 . . no
C(4) C(5) C(6) 120.5(8) . . yes
C(4) C(5) H(3) 119.7 . . no
C(6) C(5) H(3) 119.7 . . no
C(1) C(6) C(5) 122.0(8) . . yes
C(1) C(6) H(4) 119.0 . . no
C(5) C(6) H(4) 119.0 . . no
P(1) C(7) C(8) 111.9(9) . . yes
P(1) C(7) H(5) 108.9 . . no
P(1) C(7) H(6) 108.9 . . no
C(8) C(7) H(5) 108.9 . . no
C(8) C(7) H(6) 108.9 . . no
H(5) C(7) H(6) 109.5 . . no
C(7) C(8) H(7) 109.5 . . no
C(7) C(8) H(8) 109.5 . . no
C(7) C(8) H(9) 109.5 . . no
H(7) C(8) H(8) 109.5 . . no
H(7) C(8) H(9) 109.5 . . no
H(8) C(8) H(9) 109.5 . . no
P(1) C(9) C(10) 126(1) . . yes
P(1) C(9) H(10) 105.1 . . no
P(1) C(9) H(11) 105.1 . . no
C(10) C(9) H(10) 105.1 . . no
C(10) C(9) H(11) 105.1 . . no
H(10) C(9) H(11) 109.5 . . no
C(9) C(10) H(12) 109.5 . . no
C(9) C(10) H(13) 109.5 . . no
C(9) C(10) H(14) 109.5 . . no
H(12) C(10) H(13) 109.5 . . no
H(12) C(10) H(14) 109.5 . . no
H(13) C(10) H(14) 109.5 . . no
Au(1) C(11) C(12) 119.9(7) . . yes
Au(1) C(11) C(16) 125.0(8) . . yes
C(12) C(11) C(16) 114.8(8) . . yes
F(1) C(12) C(11) 119.1(8) . . yes
F(1) C(12) C(13) 117(1) . . yes
C(11) C(12) C(13) 124(1) . . yes
F(2) C(13) C(12) 121(1) . . yes
F(2) C(13) C(14) 118(1) . . yes
C(12) C(13) C(14) 121(1) . . yes
F(3) C(14) C(13) 122(1) . . yes
F(3) C(14) C(15) 117(1) . . yes
C(13) C(14) C(15) 120(1) . . yes
F(4) C(15) C(14) 121(1) . . yes
F(4) C(15) C(16) 123(1) . . yes
C(14) C(15) C(16) 116(1) . . yes
F(5) C(16) C(11) 120.1(9) . . yes
F(5) C(16) C(15) 116(1) . . yes
C(11) C(16) C(15) 124(1) . . yes

loop_
_geom_bond_atom_site_label_1
_geom_bond_atom_site_label_2
_geom_bond_distance
_geom_bond_site_symmetry_2
_geom_bond_publ_flag
Au(1) P(1) 2.271(2) . yes
Au(1) C(11) 2.056(7) . yes
P(1) C(1) 1.816(9) . yes
P(1) C(7) 1.82(1) . yes
P(1) C(9) 1.83(1) . yes
F(1) C(12) 1.37(1) . yes
F(2) C(13) 1.36(1) . yes
F(3) C(14) 1.36(1) . yes
F(4) C(15) 1.31(1) . yes
F(5) C(16) 1.35(1) . yes
C(1) C(2) 1.39(1) . yes
C(1) C(6) 1.41(1) . yes
C(2) C(2) 1.52(1) 2 yes
C(2) C(3) 1.40(1) . yes
C(3) C(4) 1.37(1) . yes
C(3) H(1) 0.95 . no
C(4) C(5) 1.37(1) . yes
C(4) H(2) 0.95 . no
C(5) C(6) 1.37(1) . yes
C(5) H(3) 0.95 . no
C(6) H(4) 0.95 . no
C(7) C(8) 1.48(2) . yes
C(7) H(5) 0.95 . no
C(7) H(6) 0.95 . no
C(8) H(7) 0.95 . no
C(8) H(8) 0.95 . no
C(8) H(9) 0.95 . no
C(9) C(10) 1.22(2) . yes
C(9) H(10) 0.95 . no
C(9) H(11) 0.95 . no
C(10) H(12) 0.95 . no
C(10) H(13) 0.95 . no
C(10) H(14) 0.95 . no
C(11) C(12) 1.38(1) . yes
C(11) C(16) 1.35(1) . yes
C(12) C(13) 1.35(1) . yes
C(13) C(14) 1.31(2) . yes
C(14) C(15) 1.42(2) . yes
C(15) C(16) 1.39(1) . yes

loop_
_geom_contact_atom_site_label_1
_geom_contact_atom_site_label_2
_geom_contact_distance
_geom_contact_site_symmetry_2
_geom_contact_publ_flag
F(1) F(1) 3.06(1) 3_565 no
F(1) F(2) 3.34(1) 3_565 no
F(1) C(16) 3.50(1) 3 no
F(1) F(5) 3.54(1) 3 no
F(2) C(3) 3.29(1) 4_564 no
F(2) C(4) 3.41(1) 4_564 no
F(2) C(8) 3.56(2) 3_565 no
F(3) C(5) 3.43(1) 8_554 no
F(4) F(4) 3.18(2) 7_545 no
F(4) C(8) 3.47(1) 5_545 no
F(5) C(4) 3.46(1) 2_545 no
C(11) C(12) 3.54(1) 3 no
C(12) C(16) 3.55(1) 3 no
Au(1) C(11) 2.056(7) . no
Au(1) P(1) 2.271(2) . no
Au(1) C(12) 2.993(9) . no
Au(1) C(16) 3.042(9) . no
Au(1) F(1) 3.131(6) . no
Au(1) C(2) 3.168(7) 2 no
Au(1) F(5) 3.253(7) . no
Au(1) C(3) 3.283(9) 2 no
Au(1) C(7) 3.38(1) . no
Au(1) C(9) 3.45(1) . no
Au(1) C(1) 3.468(8) 2 no
Au(1) C(1) 3.519(7) . no
Au(1) Au(1) 5.3469(7) 2 no

loop_
_geom_torsion_atom_site_label_1
_geom_torsion_atom_site_label_2
_geom_torsion_atom_site_label_3
_geom_torsion_atom_site_label_4
_geom_torsion_site_symmetry_2
_geom_torsion_site_symmetry_3
_geom_torsion_site_symmetry_4
_geom_torsion
_geom_torsion_publ_flag
Au(1) P(1) C(1) C(2) . . . -3.2(9) no
Au(1) P(1) C(1) C(6) . . . 177.1(6) no
Au(1) P(1) C(7) C(8) . . . -60(1) no
Au(1) P(1) C(9) C(10) . . . -10(3) no
Au(1) C(11) C(12) F(1) . . . -8(1) no
Au(1) C(11) C(12) C(13) . . . 173.5(8) no
Au(1) C(11) C(16) F(5) . . . 4(1) no
Au(1) C(11) C(16) C(15) . . . -173.8(8) no
P(1) Au(1) C(11) C(12) . . . 11(4) no
P(1) Au(1) C(11) C(16) . . . -175(3) no
P(1) C(1) C(2) C(2) . . 2 4(1) no
P(1) C(1) C(2) C(3) . . . 179.6(6) no
P(1) C(1) C(6) C(5) . . . -179.0(7) no
F(1) C(12) C(11) C(16) . . . 177.6(9) no
F(1) C(12) C(13) F(2) . . . 0(2) no
F(1) C(12) C(13) C(14) . . . 180(1) no
F(2) C(13) C(12) C(11) . . . 178.4(9) no
F(2) C(13) C(14) F(3) . . . 0(2) no
F(2) C(13) C(14) C(15) . . . -175(1) no
F(3) C(14) C(13) C(12) . . . 180(1) no
F(3) C(14) C(15) F(4) . . . 4(2) no
F(3) C(14) C(15) C(16) . . . 179.7(9) no
F(4) C(15) C(14) C(13) . . . 180(1) no
F(4) C(15) C(16) F(5) . . . 0(2) no
F(4) C(15) C(16) C(11) . . . 178(1) no
F(5) C(16) C(11) C(12) . . . 178.5(9) no
F(5) C(16) C(15) C(14) . . . -176(1) no
C(1) P(1) Au(1) C(11) . . . -95(4) no
C(1) P(1) C(7) C(8) . . . 68(1) no
C(1) P(1) C(9) C(10) . . . -140(2) no
C(1) C(2) C(2) C(1) . 2 2 -101(1) no
C(1) C(2) C(2) C(3) . 2 2 83.5(6) no
C(1) C(2) C(3) C(4) . . . 0(1) no
C(1) C(6) C(5) C(4) . . . -1(2) no
C(2) C(1) P(1) C(7) . . . -127.0(8) no
C(2) C(1) P(1) C(9) . . . 124.1(9) no
C(2) C(1) C(6) C(5) . . . 1(1) no
C(2) C(2) C(1) C(6) 2 2 2 -175.8(7) no
C(2) C(2) C(3) C(4) 2 2 2 175.7(8) no
C(2) C(3) C(4) C(5) . . . 0(1) no
C(3) C(2) C(1) C(6) . . . -1(1) no
C(3) C(2) C(2) C(3) . 2 2 -92(1) no
C(3) C(4) C(5) C(6) . . . 1(2) no
C(6) C(1) P(1) C(7) . . . 53.2(9) no
C(6) C(1) P(1) C(9) . . . -56(1) no
C(7) P(1) Au(1) C(11) . . . 25(4) no
C(7) P(1) C(9) C(10) . . . 111(3) no
C(8) C(7) P(1) C(9) . . . 176(1) no
C(9) P(1) Au(1) C(11) . . . 143(4) no
C(11) C(12) C(13) C(14) . . . -1(2) no
C(11) C(16) C(15) C(14) . . . 2(2) no
C(12) C(11) C(16) C(15) . . . 1(2) no
C(12) C(13) C(14) C(15) . . . 4(2) no
C(13) C(12) C(11) C(16) . . . -1(2) no
C(13) C(14) C(15) C(16) . . . -5(2) no
